data_7037046
loop_
_publ_author_name
'Blagg, Robin J.'
'Simmons, Trevor R.'
'Hatton, Georgina R.'
'Courtney, James M.'
'Bennett, Elliot L.'
'Lawrence, Elliot J.'
'Wildgoose, Gregory G.'

_publ_section_title
;
 Novel B(Ar')2(Ar'') hetero-tri(aryl)boranes: a systematic study of Lewis
 acidity.
;
_journal_issue 14
_journal_name_full 'Dalton transactions (Cambridge, England : 2003)'
_journal_page_first 6032
_journal_page_last 6043
_journal_paper_doi 10.1039/c5dt03854e
_journal_volume 45
_journal_year 2016
_chemical_formula_moiety 'C22 H6 B Cl5 F12'
_chemical_formula_sum 'C22 H6 B Cl5 F12'
_chemical_formula_weight 686.33
_space_group_crystal_system monoclinic
_space_group_IT_number 15
_space_group_name_Hall '-C 2yc'
_space_group_name_H-M_alt 'C 1 2/c 1'
_symmetry_space_group_name_Hall '-C 2yc'
_symmetry_space_group_name_H-M 'C 1 2/c 1'
_atom_sites_solution_hydrogens geom
_atom_sites_solution_primary iterative
_audit_update_record
;
2015-08-11 deposited with the CCDC.
2015-10-29 downloaded from the CCDC.
;
_cell_angle_alpha 90
_cell_angle_beta 103.799(7)
_cell_angle_gamma 90
_cell_formula_units_Z 4
_cell_length_a 11.5422(8)
_cell_length_b 13.1500(8)
_cell_length_c 16.6630(10)
_cell_measurement_reflns_used 1599
_cell_measurement_temperature 140.0(10)
_cell_measurement_theta_max 25.9540
_cell_measurement_theta_min 3.3300
_cell_volume 2456.1(3)
_computing_cell_refinement
;
CrysAlisPro, Agilent Technologies,
Version 1.171.37.35 (release 13-08-2014 CrysAlis171 .NET)
(compiled Aug 13 2014,18:06:01)
;
_computing_data_collection
;
CrysAlisPro, Agilent Technologies,
Version 1.171.37.35 (release 13-08-2014 CrysAlis171 .NET)
(compiled Aug 13 2014,18:06:01)
;
_computing_data_reduction
;
CrysAlisPro, Agilent Technologies,
Version 1.171.37.35 (release 13-08-2014 CrysAlis171 .NET)
(compiled Aug 13 2014,18:06:01)
;
_computing_molecular_graphics 'Olex2 (Dolomanov et al., 2009)'
_computing_publication_material 'Olex2 (Dolomanov et al., 2009)'
_computing_structure_refinement 'ShelXL (Sheldrick, 2008)'
_computing_structure_solution
;
Superflip (Palatinus & Chapuis, 2007; Palatinus & van der Lee, 2008;
Palatinus et al., 2012)
;
_diffrn_ambient_temperature 140.0(10)
_diffrn_detector 'CCD plate'
_diffrn_detector_area_resol_mean 16.0050
_diffrn_detector_type Sapphire3
_diffrn_measured_fraction_theta_full 0.998
_diffrn_measured_fraction_theta_max 0.998
_diffrn_measurement_details
;
  1 omega  -37.00   -8.00   1.0000   85.0000
omega____ theta____ kappa____ phi______ frames
    -      -18.7958   57.0000  120.0000 29

  2 omega  -52.00    2.00   1.0000   85.0000
omega____ theta____ kappa____ phi______ frames
    -      -18.7958  -38.0000  150.0000 54

  3 omega  -55.00   34.00   1.0000   85.0000
omega____ theta____ kappa____ phi______ frames
    -       14.6552  -77.0000  150.0000 89

  4 omega  -87.00    8.00   1.0000   85.0000
omega____ theta____ kappa____ phi______ frames
    -      -18.7958  -77.0000    0.0000 95

  5 omega  -18.00   17.00   1.0000   85.0000
omega____ theta____ kappa____ phi______ frames
    -      -18.7958  -99.0000 -120.0000 35

  6 omega  -86.00  -17.00   1.0000   85.0000
omega____ theta____ kappa____ phi______ frames
    -      -18.7958  -38.0000 -120.0000 69

  7 omega   35.00   60.00   1.0000   85.0000
omega____ theta____ kappa____ phi______ frames
    -       14.6552  178.0000  -60.0000 25

;
_diffrn_measurement_device 'four-circle diffractometer'
_diffrn_measurement_device_type 'Xcalibur, Sapphire3'
_diffrn_measurement_method '\w scans'
_diffrn_radiation_monochromator graphite
_diffrn_radiation_probe x-ray
_diffrn_radiation_type 'Mo K\a'
_diffrn_radiation_wavelength 0.71073
_diffrn_reflns_av_R_equivalents 0.0534
_diffrn_reflns_av_unetI/netI 0.0572
_diffrn_reflns_Laue_measured_fraction_full 0.998
_diffrn_reflns_Laue_measured_fraction_max 0.998
_diffrn_reflns_limit_h_max 14
_diffrn_reflns_limit_h_min -11
_diffrn_reflns_limit_k_max 16
_diffrn_reflns_limit_k_min -16
_diffrn_reflns_limit_l_max 20
_diffrn_reflns_limit_l_min -20
_diffrn_reflns_number 9849
_diffrn_reflns_point_group_measured_fraction_full 0.998
_diffrn_reflns_point_group_measured_fraction_max 0.998
_diffrn_reflns_theta_full 26.000
_diffrn_reflns_theta_max 26.362
_diffrn_reflns_theta_min 3.344
_diffrn_source 'Enhance (Mo) X-ray Source'
_exptl_absorpt_coefficient_mu 0.696
_exptl_absorpt_correction_T_max 1.00000
_exptl_absorpt_correction_T_min 0.90575
_exptl_absorpt_correction_type multi-scan
_exptl_absorpt_process_details
;
CrysAlisPro, Agilent Technologies,
Version 1.171.37.35 (release 13-08-2014 CrysAlis171 .NET)
(compiled Aug 13 2014,18:06:01)
Empirical absorption correction using spherical harmonics,
 implemented in SCALE3 ABSPACK scaling algorithm.
;
_exptl_crystal_colour colourless
_exptl_crystal_density_diffrn 1.856
_exptl_crystal_description irregular
_exptl_crystal_F_000 1344
_exptl_crystal_size_max 0.1
_exptl_crystal_size_mid 0.05
_exptl_crystal_size_min 0.05
_refine_diff_density_max 0.377
_refine_diff_density_min -0.273
_refine_diff_density_rms 0.071
_refine_ls_extinction_method none
_refine_ls_goodness_of_fit_ref 1.009
_refine_ls_hydrogen_treatment constr
_refine_ls_matrix_type full
_refine_ls_number_parameters 183
_refine_ls_number_reflns 2506
_refine_ls_number_restraints 0
_refine_ls_restrained_S_all 1.009
_refine_ls_R_factor_all 0.0755
_refine_ls_R_factor_gt 0.0417
_refine_ls_shift/su_max 0.001
_refine_ls_shift/su_mean 0.000
_refine_ls_structure_factor_coef Fsqd
_refine_ls_weighting_details 'w=1/[\s^2^(Fo^2^)+(0.0322P)^2^+2.8554P] where P=(Fo^2^+2Fc^2^)/3'
_refine_ls_weighting_scheme calc
_refine_ls_wR_factor_gt 0.0808
_refine_ls_wR_factor_ref 0.0925
_reflns_Friedel_coverage 0.000
_reflns_number_gt 1740
_reflns_number_total 2506
_reflns_threshold_expression 'I > 2\s(I)'
_cod_data_source_file c5dt03854e2.cif
_cod_data_source_block rjb-094
_cod_depositor_comments 'Adding full bibliography for 7037045--7037046.cif.'
_cod_database_code 7037046
_shelx_space_group_comment
;
The symmetry employed for this shelxl refinement is uniquely defined
by the following loop, which should always be used as a source of
symmetry information in preference to the above space-group names.
They are only intended as comments.
;
_olex2_refinement_description
;
1. Fixed Uiso
 At 1.2 times of:
  All C(H) groups
2.a Aromatic/amide H refined with riding coordinates:
 C6(H6), C8(H8), C10(H10)
;
_shelx_shelxl_version_number 2014/7
_olex2_submission_special_instructions 'No special instructions were received'

loop_
_space_group_symop_operation_xyz
'x, y, z'
'-x, y, -z+1/2'
'x+1/2, y+1/2, z'
'-x+1/2, y+1/2, -z+1/2'
'-x, -y, -z'
'x, -y, z-1/2'
'-x+1/2, -y+1/2, -z'
'x+1/2, -y+1/2, z-1/2'

loop_
_atom_site_label
_atom_site_type_symbol
_atom_site_fract_x
_atom_site_fract_y
_atom_site_fract_z
_atom_site_U_iso_or_equiv
_atom_site_adp_type
_atom_site_occupancy
_atom_site_site_symmetry_order
_atom_site_calc_flag
_atom_site_refinement_flags_posn
_atom_site_refinement_flags_adp
_atom_site_refinement_flags_occupancy
B1 B 0.5000 0.5777(3) 0.7500 0.0181(10) Uani 1 2 d S T P
C1 C 0.5000 0.6976(3) 0.7500 0.0166(8) Uani 1 2 d S T P
C2 C 0.4109(2) 0.7534(2) 0.77344(16) 0.0183(6) Uani 1 1 d . . .
C3 C 0.4106(3) 0.8588(2) 0.77563(16) 0.0195(6) Uani 1 1 d . . .
C4 C 0.5000 0.9122(3) 0.7500 0.0205(9) Uani 1 2 d S T P
C5 C 0.4541(2) 0.5205(2) 0.66654(16) 0.0193(6) Uani 1 1 d . . .
C6 C 0.3699(2) 0.5658(2) 0.60178(16) 0.0197(6) Uani 1 1 d . . .
H6 H 0.3445 0.6335 0.6081 0.024 Uiso 1 1 calc R . .
C7 C 0.3225(3) 0.5140(2) 0.52829(16) 0.0197(6) Uani 1 1 d . . .
C8 C 0.3610(3) 0.4163(2) 0.51738(17) 0.0216(6) Uani 1 1 d . . .
H8 H 0.3285 0.3808 0.4675 0.026 Uiso 1 1 calc R . .
C9 C 0.4468(3) 0.3704(2) 0.57926(17) 0.0206(6) Uani 1 1 d . . .
C10 C 0.4922(3) 0.4215(2) 0.65317(16) 0.0200(6) Uani 1 1 d . . .
H10 H 0.5502 0.3890 0.6955 0.024 Uiso 1 1 calc R . .
C11 C 0.2273(3) 0.5606(2) 0.46157(18) 0.0264(7) Uani 1 1 d . . .
C12 C 0.4835(3) 0.2636(2) 0.56689(18) 0.0280(7) Uani 1 1 d . . .
F1 F 0.11838(17) 0.53569(17) 0.46771(13) 0.0544(6) Uani 1 1 d . . .
F2 F 0.2312(2) 0.66119(14) 0.46118(12) 0.0526(6) Uani 1 1 d . . .
F3 F 0.23507(19) 0.53006(17) 0.38688(10) 0.0551(6) Uani 1 1 d . . .
F4 F 0.4986(2) 0.24890(14) 0.49077(11) 0.0494(6) Uani 1 1 d . . .
F5 F 0.4006(2) 0.19716(14) 0.57618(15) 0.0576(6) Uani 1 1 d . . .
F6 F 0.58438(19) 0.23590(14) 0.61888(12) 0.0494(6) Uani 1 1 d . . .
Cl1 Cl 0.29479(7) 0.68490(6) 0.79749(4) 0.0274(2) Uani 1 1 d . . .
Cl2 Cl 0.30222(7) 0.92359(6) 0.80985(5) 0.0316(2) Uani 1 1 d . . .
Cl3 Cl 0.5000 1.04270(8) 0.7500 0.0315(3) Uani 1 2 d S T P

loop_
_atom_site_aniso_label
_atom_site_aniso_U_11
_atom_site_aniso_U_22
_atom_site_aniso_U_33
_atom_site_aniso_U_23
_atom_site_aniso_U_13
_atom_site_aniso_U_12
B1 0.013(2) 0.022(2) 0.020(2) 0.000 0.0050(19) 0.000
C1 0.017(2) 0.019(2) 0.0109(18) 0.000 -0.0022(15) 0.000
C2 0.0189(15) 0.0205(16) 0.0145(14) 0.0016(12) 0.0022(12) -0.0025(12)
C3 0.0200(16) 0.0241(16) 0.0132(14) -0.0010(12) 0.0016(12) 0.0052(12)
C4 0.026(2) 0.015(2) 0.016(2) 0.000 -0.0028(17) 0.000
C5 0.0207(16) 0.0181(15) 0.0193(14) 0.0009(12) 0.0055(12) -0.0032(12)
C6 0.0247(16) 0.0164(14) 0.0188(15) 0.0025(12) 0.0069(12) -0.0002(12)
C7 0.0210(16) 0.0201(15) 0.0179(14) 0.0006(12) 0.0043(12) -0.0011(12)
C8 0.0214(15) 0.0246(16) 0.0183(15) -0.0038(13) 0.0034(12) -0.0031(13)
C9 0.0231(16) 0.0191(15) 0.0206(15) 0.0002(12) 0.0071(13) -0.0016(12)
C10 0.0201(15) 0.0216(15) 0.0169(14) 0.0032(12) 0.0015(12) -0.0005(12)
C11 0.0284(18) 0.0213(17) 0.0269(17) -0.0043(13) 0.0014(14) 0.0021(13)
C12 0.0310(19) 0.0246(17) 0.0259(17) -0.0031(14) 0.0022(15) 0.0024(14)
F1 0.0249(12) 0.0661(15) 0.0666(14) 0.0186(12) 0.0001(10) 0.0052(10)
F2 0.0657(15) 0.0251(11) 0.0483(12) 0.0055(9) -0.0236(11) 0.0026(10)
F3 0.0649(15) 0.0734(15) 0.0190(9) -0.0063(10) -0.0059(9) 0.0369(13)
F4 0.0755(16) 0.0400(12) 0.0345(11) -0.0071(9) 0.0165(10) 0.0248(11)
F5 0.0580(15) 0.0207(10) 0.1020(18) -0.0030(11) 0.0347(13) -0.0048(10)
F6 0.0534(14) 0.0370(11) 0.0465(12) -0.0071(10) -0.0104(10) 0.0206(10)
Cl1 0.0230(4) 0.0315(4) 0.0294(4) 0.0055(3) 0.0097(3) -0.0042(3)
Cl2 0.0303(4) 0.0328(4) 0.0341(4) -0.0029(4) 0.0123(3) 0.0111(4)
Cl3 0.0373(7) 0.0163(5) 0.0365(6) 0.000 0.0001(5) 0.000

loop_
_atom_type_symbol
_atom_type_description
_atom_type_scat_dispersion_real
_atom_type_scat_dispersion_imag
_atom_type_scat_source
C C 0.0033 0.0016 'International Tables Vol C Tables 4.2.6.8 and 6.1.1.4'
H H 0.0000 0.0000 'International Tables Vol C Tables 4.2.6.8 and 6.1.1.4'
B B 0.0013 0.0007 'International Tables Vol C Tables 4.2.6.8 and 6.1.1.4'
Cl Cl 0.1484 0.1585 'International Tables Vol C Tables 4.2.6.8 and 6.1.1.4'
F F 0.0171 0.0103 'International Tables Vol C Tables 4.2.6.8 and 6.1.1.4'

loop_
_geom_angle_atom_site_label_1
_geom_angle_atom_site_label_2
_geom_angle_atom_site_label_3
_geom_angle
_geom_angle_site_symmetry_1
C5 B1 C1 118.85(18) .
C5 B1 C1 118.85(18) 2_656
C5 B1 C5 122.3(4) 2_656
C2 C1 B1 121.80(17) 2_656
C2 C1 B1 121.80(17) .
C2 C1 C2 116.4(3) 2_656
C1 C2 Cl1 116.9(2) .
C3 C2 C1 122.8(3) .
C3 C2 Cl1 120.3(2) .
C2 C3 C4 119.1(3) .
C2 C3 Cl2 120.7(2) .
C4 C3 Cl2 120.1(2) .
C3 C4 C3 119.7(4) 2_656
C3 C4 Cl3 120.14(18) .
C3 C4 Cl3 120.14(18) 2_656
C6 C5 B1 120.5(3) .
C6 C5 C10 117.2(2) .
C10 C5 B1 122.3(3) .
C5 C6 H6 119.2 .
C7 C6 C5 121.5(3) .
C7 C6 H6 119.2 .
C6 C7 C11 121.2(2) .
C8 C7 C6 119.9(3) .
C8 C7 C11 118.9(2) .
C7 C8 H8 120.0 .
C7 C8 C9 120.1(3) .
C9 C8 H8 120.0 .
C8 C9 C10 120.0(3) .
C8 C9 C12 118.8(3) .
C10 C9 C12 121.1(3) .
C5 C10 H10 119.3 .
C9 C10 C5 121.4(3) .
C9 C10 H10 119.3 .
F1 C11 C7 112.6(2) .
F1 C11 F3 105.9(2) .
F2 C11 C7 113.1(2) .
F2 C11 F1 106.3(3) .
F2 C11 F3 106.7(2) .
F3 C11 C7 111.7(2) .
F4 C12 C9 111.9(2) .
F5 C12 C9 111.4(3) .
F5 C12 F4 106.0(2) .
F6 C12 C9 113.7(3) .
F6 C12 F4 106.7(3) .
F6 C12 F5 106.7(3) .

loop_
_geom_bond_atom_site_label_1
_geom_bond_atom_site_label_2
_geom_bond_distance
_geom_bond_site_symmetry_2
B1 C1 1.577(6) .
B1 C5 1.558(3) .
B1 C5 1.558(3) 2_656
C1 C2 1.392(3) .
C1 C2 1.392(3) 2_656
C2 C3 1.387(4) .
C2 Cl1 1.739(3) .
C3 C4 1.396(3) .
C3 Cl2 1.719(3) .
C4 C3 1.396(3) 2_656
C4 Cl3 1.717(4) .
C5 C6 1.402(4) .
C5 C10 1.409(4) .
C6 H6 0.9500 .
C6 C7 1.394(4) .
C7 C8 1.385(4) .
C7 C11 1.496(4) .
C8 H8 0.9500 .
C8 C9 1.387(4) .
C9 C10 1.391(4) .
C9 C12 1.495(4) .
C10 H10 0.9500 .
C11 F1 1.326(4) .
C11 F2 1.324(3) .
C11 F3 1.331(3) .
C12 F4 1.335(3) .
C12 F5 1.332(4) .
C12 F6 1.326(4) .

loop_
_geom_torsion_atom_site_label_1
_geom_torsion_atom_site_label_2
_geom_torsion_atom_site_label_3
_geom_torsion_atom_site_label_4
_geom_torsion
_geom_torsion_site_symmetry_1
_geom_torsion_site_symmetry_4
B1 C1 C2 C3 178.56(19) . .
B1 C1 C2 Cl1 -3.4(2) . .
B1 C5 C6 C7 -176.4(2) . .
B1 C5 C10 C9 177.6(2) . .
C1 B1 C5 C6 -27.4(3) . .
C1 B1 C5 C10 154.1(2) . .
C1 C2 C3 C4 2.8(4) . .
C1 C2 C3 Cl2 -176.83(16) . .
C2 C1 C2 C3 -1.44(19) 2_656 .
C2 C1 C2 Cl1 176.6(2) 2_656 .
C2 C3 C4 C3 -1.36(18) . 2_656
C2 C3 C4 Cl3 178.64(18) . .
C5 B1 C1 C2 -79.65(17) 2_656 .
C5 B1 C1 C2 100.35(17) 2_656 2_656
C5 B1 C1 C2 -79.65(17) . 2_656
C5 B1 C1 C2 100.35(17) . .
C5 B1 C5 C6 152.6(3) 2_656 .
C5 B1 C5 C10 -25.9(2) 2_656 .
C5 C6 C7 C8 -1.6(4) . .
C5 C6 C7 C11 176.2(3) . .
C6 C5 C10 C9 -1.0(4) . .
C6 C7 C8 C9 -0.4(4) . .
C6 C7 C11 F1 -92.5(3) . .
C6 C7 C11 F2 28.1(4) . .
C6 C7 C11 F3 148.5(3) . .
C7 C8 C9 C10 1.6(4) . .
C7 C8 C9 C12 178.0(3) . .
C8 C7 C11 F1 85.4(3) . .
C8 C7 C11 F2 -154.1(3) . .
C8 C7 C11 F3 -33.7(4) . .
C8 C9 C10 C5 -0.9(4) . .
C8 C9 C12 F4 43.4(4) . .
C8 C9 C12 F5 -75.1(3) . .
C8 C9 C12 F6 164.3(3) . .
C10 C5 C6 C7 2.2(4) . .
C10 C9 C12 F4 -140.3(3) . .
C10 C9 C12 F5 101.2(3) . .
C10 C9 C12 F6 -19.4(4) . .
C11 C7 C8 C9 -178.2(3) . .
C12 C9 C10 C5 -177.2(3) . .
Cl1 C2 C3 C4 -175.15(15) . .
Cl1 C2 C3 Cl2 5.2(3) . .
Cl2 C3 C4 C3 178.3(2) . 2_656
Cl2 C3 C4 Cl3 -1.7(2) . .
